data_4078698
loop_
_publ_author_name
'Wimberg, Jan'
'Meyer, Steffen'
'Dechert, Sebastian'
'Meyer, Franc'

_publ_section_title
;
 Gold(I), Gold(III), and Heterometallic Gold(I)--Silver(I) and
 Gold(I)--Copper(I) Complexes of a Pyridazine-Bridged NHC/Pyrazole Hybrid
 Ligand and Their Initial Application in Catalysis
;
_journal_issue 14
_journal_name_full Organometallics
_journal_page_first 5025
_journal_paper_doi 10.1021/om300335w
_journal_volume 31
_journal_year 2012
_chemical_formula_moiety 'C21 H22 Au Br N6'
_chemical_formula_sum 'C21 H22 Au Br N6'
_chemical_formula_weight 635.32
_chemical_name_systematic
;
 ?
;
_space_group_IT_number 2
_symmetry_cell_setting triclinic
_symmetry_space_group_name_Hall '-P 1'
_symmetry_space_group_name_H-M 'P -1'
_atom_sites_solution_hydrogens geom
_atom_sites_solution_primary direct
_atom_sites_solution_secondary difmap
_audit_creation_method SHELXL-97
_cell_angle_alpha 98.467(4)
_cell_angle_beta 90.930(4)
_cell_angle_gamma 94.482(4)
_cell_formula_units_Z 2
_cell_length_a 6.7513(4)
_cell_length_b 8.4871(4)
_cell_length_c 19.0475(10)
_cell_measurement_reflns_used 10731
_cell_measurement_temperature 133(2)
_cell_measurement_theta_max 26.72
_cell_measurement_theta_min 2.16
_cell_volume 1075.78(10)
_computing_cell_refinement 'X-AREA (Stoe & Cie, 2002)'
_computing_data_collection 'X-AREA (Stoe & Cie, 2002)'
_computing_data_reduction 'X-AREA (Stoe & Cie, 2002)'
_computing_molecular_graphics 'DIAMOND (Brandenburg, 2001)'
_computing_publication_material 'SHELXL-97 (Sheldrick, 1997)'
_computing_structure_refinement 'SHELXL-97 (Sheldrick, 1997)'
_computing_structure_solution 'SHELXS-97 (Sheldrick, 1990)'
_diffrn_ambient_temperature 133(2)
_diffrn_measured_fraction_theta_full 0.996
_diffrn_measured_fraction_theta_max 0.996
_diffrn_measurement_device_type 'Stoe IPDS II'
_diffrn_measurement_method \w
_diffrn_radiation_monochromator graphite
_diffrn_radiation_source 'fine-focus sealed tube'
_diffrn_radiation_type MoK\a
_diffrn_radiation_wavelength 0.71073
_diffrn_reflns_av_R_equivalents 0.0763
_diffrn_reflns_av_sigmaI/netI 0.0590
_diffrn_reflns_limit_h_max 8
_diffrn_reflns_limit_h_min -7
_diffrn_reflns_limit_k_max 10
_diffrn_reflns_limit_k_min -10
_diffrn_reflns_limit_l_max 24
_diffrn_reflns_limit_l_min -24
_diffrn_reflns_number 10731
_diffrn_reflns_theta_full 26.72
_diffrn_reflns_theta_max 26.72
_diffrn_reflns_theta_min 2.16
_exptl_absorpt_coefficient_mu 8.714
_exptl_absorpt_correction_T_max 0.2828
_exptl_absorpt_correction_T_min 0.0687
_exptl_absorpt_correction_type numerical
_exptl_absorpt_process_details 'X-RED (Stoe & Cie, 2002)'
_exptl_crystal_colour colorless
_exptl_crystal_density_diffrn 1.961
_exptl_crystal_density_method 'not measured'
_exptl_crystal_description block
_exptl_crystal_F_000 608
_exptl_crystal_size_max 0.5
_exptl_crystal_size_mid 0.25
_exptl_crystal_size_min 0.17
_refine_diff_density_max 1.576
_refine_diff_density_min -1.685
_refine_diff_density_rms 0.124
_refine_ls_extinction_coef 0.0099(5)
_refine_ls_extinction_expression Fc^*^=kFc[1+0.001xFc^2^\l^3^/sin(2\q)]^-1/4^
_refine_ls_extinction_method SHELXL
_refine_ls_goodness_of_fit_ref 1.010
_refine_ls_hydrogen_treatment constr
_refine_ls_matrix_type full
_refine_ls_number_parameters 268
_refine_ls_number_reflns 4559
_refine_ls_number_restraints 0
_refine_ls_restrained_S_all 1.010
_refine_ls_R_factor_all 0.0296
_refine_ls_R_factor_gt 0.0277
_refine_ls_shift/su_max 0.002
_refine_ls_shift/su_mean 0.000
_refine_ls_structure_factor_coef Fsqd
_refine_ls_weighting_details 'calc w=1/[\s^2^(Fo^2^)+(0.0391P)^2^+0.8411P] where P=(Fo^2^+2Fc^2^)/3'
_refine_ls_weighting_scheme calc
_refine_ls_wR_factor_gt 0.0697
_refine_ls_wR_factor_ref 0.0707
_reflns_number_gt 4335
_reflns_number_total 4559
_reflns_threshold_expression >2sigma(I)
_cod_data_source_file om300335w_si_002.cif
_cod_data_source_block 1Br-jw50b
_cod_depositor_comments
;
The following automatic conversions were performed:

'_symmetry_cell_setting' value 'Triclinic' changed to 'triclinic'
according to /home/saulius/struct/CIF-dictionaries/cif_core.dic
dictionary named 'cif_core.dic' version 2.4.2 from 2011-04-26.

Automatic conversion script
Id: cif_fix_values 1891 2012-01-12 08:04:46Z andrius 
;
_cod_database_code 4078698

loop_
_symmetry_equiv_pos_as_xyz
'x, y, z'
'-x, -y, -z'

loop_
_atom_site_label
_atom_site_type_symbol
_atom_site_fract_x
_atom_site_fract_y
_atom_site_fract_z
_atom_site_U_iso_or_equiv
_atom_site_adp_type
_atom_site_occupancy
_atom_site_symmetry_multiplicity
_atom_site_calc_flag
_atom_site_refinement_flags
Au1 Au 0.605423(19) 0.660864(17) 0.704612(7) 0.02449(8) Uani 1 1 d .
Br1 Br 0.90546(6) 0.80725(6) 0.67855(3) 0.03575(13) Uani 1 1 d .
N1 N 0.3019(5) 0.3839(4) 0.6906(2) 0.0276(7) Uani 1 1 d .
N2 N 0.2379(5) 0.5536(4) 0.7802(2) 0.0286(8) Uani 1 1 d .
N3 N 0.2259(5) 0.6599(4) 0.89889(19) 0.0281(7) Uani 1 1 d .
N4 N 0.2307(5) 0.7819(4) 0.95273(19) 0.0268(7) Uani 1 1 d .
N5 N 0.2584(5) 1.0519(4) 0.99697(18) 0.0237(7) Uani 1 1 d .
N6 N 0.2751(5) 1.2071(4) 0.98356(19) 0.0265(7) Uani 1 1 d .
C1 C 0.3645(6) 0.5280(5) 0.7259(2) 0.0259(8) Uani 1 1 d .
C2 C 0.0995(7) 0.4227(6) 0.7793(3) 0.0406(11) Uani 1 1 d .
H2 H -0.0008 0.4105 0.8115 0.049 Uiso 1 1 calc R
C3 C 0.1403(7) 0.3178(6) 0.7225(3) 0.0379(10) Uani 1 1 d .
H3 H 0.0721 0.2187 0.7075 0.045 Uiso 1 1 calc R
C4 C 0.4078(5) 0.3091(5) 0.6315(2) 0.0251(8) Uani 1 1 d .
C5 C 0.5633(6) 0.2167(5) 0.6455(2) 0.0270(9) Uani 1 1 d .
C6 C 0.6718(6) 0.1545(5) 0.5888(2) 0.0302(9) Uani 1 1 d .
H6 H 0.7752 0.0927 0.5970 0.036 Uiso 1 1 calc R
C7 C 0.6315(6) 0.1812(5) 0.5195(2) 0.0282(9) Uani 1 1 d .
C8 C 0.4727(6) 0.2710(5) 0.5083(2) 0.0308(9) Uani 1 1 d .
H8 H 0.4427 0.2880 0.4623 0.037 Uiso 1 1 calc R
C9 C 0.3585(6) 0.3355(5) 0.5630(2) 0.0265(8) Uani 1 1 d .
C10 C 0.6074(7) 0.1885(7) 0.7204(3) 0.0376(10) Uani 1 1 d .
H10A H 0.7117 0.1177 0.7201 0.056 Uiso 1 1 calc R
H10B H 0.4899 0.1413 0.7394 0.056 Uiso 1 1 calc R
H10C H 0.6486 0.2885 0.7493 0.056 Uiso 1 1 calc R
C11 C 0.7567(7) 0.1144(6) 0.4594(3) 0.0359(10) Uani 1 1 d .
H11A H 0.6906 0.1202 0.4150 0.054 Uiso 1 1 calc R
H11B H 0.7763 0.0049 0.4628 0.054 Uiso 1 1 calc R
H11C H 0.8832 0.1753 0.4620 0.054 Uiso 1 1 calc R
C12 C 0.1857(6) 0.4321(6) 0.5499(3) 0.0359(10) Uani 1 1 d .
H12A H 0.1742 0.4394 0.5002 0.054 Uiso 1 1 calc R
H12B H 0.2081 0.5375 0.5765 0.054 Uiso 1 1 calc R
H12C H 0.0652 0.3807 0.5648 0.054 Uiso 1 1 calc R
C13 C 0.2471(5) 0.6912(5) 0.8331(2) 0.0271(8) Uani 1 1 d .
C14 C 0.2737(6) 0.8465(5) 0.8152(2) 0.0271(8) Uani 1 1 d .
H14 H 0.2880 0.8641 0.7684 0.033 Uiso 1 1 calc R
C15 C 0.2774(5) 0.9703(5) 0.8702(2) 0.0239(8) Uani 1 1 d .
H15 H 0.2929 1.0762 0.8625 0.029 Uiso 1 1 calc R
C16 C 0.2566(5) 0.9305(5) 0.9386(2) 0.0228(8) Uani 1 1 d .
C17 C 0.2381(5) 1.0446(5) 1.0687(2) 0.0247(8) Uani 1 1 d .
C18 C 0.2444(6) 1.1980(5) 1.1005(2) 0.0259(8) Uani 1 1 d .
H18 H 0.2358 1.2333 1.1488 0.031 Uiso 1 1 calc R
C19 C 0.2666(6) 1.2947(5) 1.0464(2) 0.0258(8) Uani 1 1 d .
C20 C 0.2155(7) 0.8943(5) 1.1015(2) 0.0318(10) Uani 1 1 d .
H20A H 0.2053 0.9211 1.1520 0.048 Uiso 1 1 calc R
H20B H 0.3291 0.8345 1.0912 0.048 Uiso 1 1 calc R
H20C H 0.0975 0.8311 1.0823 0.048 Uiso 1 1 calc R
C21 C 0.2748(7) 1.4731(5) 1.0536(3) 0.0360(10) Uani 1 1 d .
H21A H 0.3136 1.5066 1.0094 0.054 Uiso 1 1 calc R
H21B H 0.3699 1.5191 1.0904 0.054 Uiso 1 1 calc R
H21C H 0.1461 1.5080 1.0655 0.054 Uiso 1 1 calc R

loop_
_atom_site_aniso_label
_atom_site_aniso_U_11
_atom_site_aniso_U_22
_atom_site_aniso_U_33
_atom_site_aniso_U_23
_atom_site_aniso_U_13
_atom_site_aniso_U_12
Au1 0.02439(10) 0.02786(12) 0.01942(11) -0.00135(8) 0.00299(6) -0.00051(6)
Br1 0.02798(19) 0.0447(3) 0.0347(3) 0.0096(2) 0.00597(17) -0.00378(18)
N1 0.0251(15) 0.0276(18) 0.0271(19) -0.0032(16) 0.0040(14) -0.0047(13)
N2 0.0248(15) 0.0282(18) 0.030(2) -0.0017(16) 0.0034(14) -0.0058(13)
N3 0.0306(16) 0.0305(19) 0.0208(18) -0.0041(16) 0.0041(14) 0.0016(14)
N4 0.0314(16) 0.0249(17) 0.0220(18) -0.0029(15) 0.0005(14) 0.0023(13)
N5 0.0259(14) 0.0240(17) 0.0196(17) -0.0018(15) 0.0022(13) 0.0019(12)
N6 0.0302(16) 0.0229(17) 0.0258(19) 0.0012(15) 0.0032(14) 0.0019(13)
C1 0.0236(17) 0.030(2) 0.021(2) -0.0037(18) 0.0015(15) -0.0002(15)
C2 0.035(2) 0.040(3) 0.041(3) -0.007(2) 0.012(2) -0.0131(19)
C3 0.036(2) 0.037(3) 0.035(3) -0.012(2) 0.0100(19) -0.0075(19)
C4 0.0252(17) 0.0225(19) 0.024(2) -0.0065(17) 0.0029(15) -0.0026(15)
C5 0.0261(17) 0.032(2) 0.021(2) -0.0014(18) 0.0006(15) -0.0016(16)
C6 0.0278(18) 0.030(2) 0.031(2) 0.001(2) 0.0014(17) 0.0010(16)
C7 0.0336(19) 0.021(2) 0.027(2) -0.0032(18) 0.0080(17) -0.0044(16)
C8 0.036(2) 0.028(2) 0.027(2) 0.002(2) 0.0029(18) -0.0037(17)
C9 0.0260(17) 0.0221(19) 0.029(2) -0.0021(18) -0.0013(16) -0.0035(15)
C10 0.040(2) 0.049(3) 0.024(2) 0.006(2) -0.0005(18) 0.005(2)
C11 0.040(2) 0.037(3) 0.027(2) -0.004(2) 0.0144(19) -0.0013(19)
C12 0.036(2) 0.034(2) 0.038(3) 0.003(2) -0.0009(19) 0.0030(18)
C13 0.0234(17) 0.028(2) 0.026(2) -0.0054(18) 0.0022(15) -0.0030(15)
C14 0.0282(17) 0.033(2) 0.0195(19) -0.0003(18) 0.0039(15) 0.0028(16)
C15 0.0226(16) 0.0240(19) 0.024(2) -0.0006(17) 0.0037(15) 0.0018(14)
C16 0.0194(15) 0.0253(19) 0.021(2) -0.0048(17) 0.0016(14) 0.0005(14)
C17 0.0244(17) 0.030(2) 0.0183(19) 0.0008(18) 0.0002(15) 0.0014(15)
C18 0.0308(18) 0.028(2) 0.0176(19) -0.0032(18) 0.0048(15) 0.0073(16)
C19 0.0268(17) 0.022(2) 0.027(2) -0.0001(18) 0.0029(16) -0.0001(15)
C20 0.042(2) 0.029(2) 0.023(2) 0.0024(19) -0.0028(18) -0.0009(18)
C21 0.049(2) 0.023(2) 0.033(3) -0.004(2) 0.005(2) 0.0006(19)

loop_
_atom_type_symbol
_atom_type_description
_atom_type_scat_dispersion_real
_atom_type_scat_dispersion_imag
_atom_type_scat_source
C C 0.0033 0.0016 'International Tables Vol C Tables 4.2.6.8 and 6.1.1.4'
H H 0.0000 0.0000 'International Tables Vol C Tables 4.2.6.8 and 6.1.1.4'
N N 0.0061 0.0033 'International Tables Vol C Tables 4.2.6.8 and 6.1.1.4'
Br Br -0.2901 2.4595 'International Tables Vol C Tables 4.2.6.8 and 6.1.1.4'
Au Au -2.0133 8.8022 'International Tables Vol C Tables 4.2.6.8 and 6.1.1.4'

loop_
_geom_angle_atom_site_label_1
_geom_angle_atom_site_label_2
_geom_angle_atom_site_label_3
_geom_angle
C1 Au1 Br1 176.71(12)
C1 N1 C3 111.0(4)
C1 N1 C4 121.7(3)
C3 N1 C4 127.1(4)
C1 N2 C2 110.6(4)
C1 N2 C13 125.6(3)
C2 N2 C13 123.7(4)
C13 N3 N4 119.1(4)
C16 N4 N3 119.0(3)
N6 N5 C17 111.7(3)
N6 N5 C16 117.4(3)
C17 N5 C16 130.9(3)
C19 N6 N5 104.7(3)
N1 C1 N2 105.0(3)
N1 C1 Au1 125.5(3)
N2 C1 Au1 129.3(3)
C3 C2 N2 105.9(4)
C2 C3 N1 107.4(4)
C9 C4 C5 122.3(4)
C9 C4 N1 119.3(4)
C5 C4 N1 118.3(4)
C6 C5 C4 117.6(4)
C6 C5 C10 122.2(4)
C4 C5 C10 120.2(4)
C5 C6 C7 122.2(4)
C8 C7 C6 117.9(4)
C8 C7 C11 121.5(4)
C6 C7 C11 120.5(4)
C9 C8 C7 122.3(4)
C8 C9 C4 117.6(4)
C8 C9 C12 121.8(4)
C4 C9 C12 120.6(4)
N3 C13 C14 124.1(4)
N3 C13 N2 114.5(4)
C14 C13 N2 121.5(4)
C15 C14 C13 116.5(4)
C14 C15 C16 117.0(4)
N4 C16 C15 124.2(4)
N4 C16 N5 116.1(3)
C15 C16 N5 119.7(4)
C18 C17 N5 105.4(3)
C18 C17 C20 129.0(4)
N5 C17 C20 125.5(4)
C17 C18 C19 107.0(4)
N6 C19 C18 111.2(4)
N6 C19 C21 120.8(4)
C18 C19 C21 128.0(4)

loop_
_geom_bond_atom_site_label_1
_geom_bond_atom_site_label_2
_geom_bond_distance
Au1 C1 1.988(4)
Au1 Br1 2.3904(4)
N1 C1 1.340(6)
N1 C3 1.379(5)
N1 C4 1.437(6)
N2 C1 1.357(6)
N2 C2 1.393(6)
N2 C13 1.422(6)
N3 C13 1.327(5)
N3 N4 1.344(5)
N4 C16 1.327(5)
N5 N6 1.374(4)
N5 C17 1.385(5)
N5 C16 1.400(6)
N6 C19 1.317(6)
C2 C3 1.344(7)
C4 C9 1.397(6)
C4 C5 1.403(6)
C5 C6 1.378(7)
C5 C10 1.510(5)
C6 C7 1.398(6)
C7 C8 1.394(6)
C7 C11 1.505(6)
C8 C9 1.380(7)
C9 C12 1.515(6)
C13 C14 1.408(6)
C14 C15 1.369(6)
C15 C16 1.399(5)
C17 C18 1.350(6)
C17 C20 1.499(5)
C18 C19 1.411(5)
C19 C21 1.496(6)
